data_1577078
loop_
_publ_author_name
'Bedajna, Shantabh'
'Reynolds, Kristopher G.'
'Karimi, Mohammadjavad'
'Litle, Elishua'
'Nocera, Daniel G.'
'Gabba\"i, Fran\,cois P.'

_publ_section_title
;
 Visible-Light-Induced Chlorine Photoelimination from Acridinium-Phosphine
 Gold(III) Complexes
;
_journal_name_full 'Chemical Science'
_journal_paper_doi 10.1039/D6SC01586G
_journal_year 2026
_chemical_formula_moiety 'C32 H25 Au Cl3 N P, B F4, H2 O'
_chemical_formula_sum 'C32 H27 Au B Cl3 F4 N O P'
_chemical_formula_weight 862.64
_space_group_crystal_system monoclinic
_space_group_IT_number 15
_space_group_name_Hall '-C 2yc'
_space_group_name_H-M_alt 'C 1 2/c 1'
_atom_sites_solution_hydrogens mixed
_atom_sites_solution_primary dual
_audit_creation_date 2025-09-15
_audit_creation_method
;
Olex2 1.5
(compiled 2025.07.13 svn.rb7424aed for OlexSys, GUI svn.r7314)
;
_audit_update_record
;
2026-01-07 deposited with the CCDC.	2026-04-10 downloaded from the CCDC.
;
_cell_angle_alpha 90
_cell_angle_beta 95.2951(16)
_cell_angle_gamma 90
_cell_formula_units_Z 8
_cell_length_a 42.1046(6)
_cell_length_b 9.75864(16)
_cell_length_c 15.4366(3)
_cell_measurement_reflns_used 36647
_cell_measurement_temperature 99.99(10)
_cell_measurement_theta_max 75.5120
_cell_measurement_theta_min 3.0990
_cell_volume 6315.58(18)
_computing_cell_refinement 'CrysAlisPro 1.171.43.142a (Rigaku OD, 2024)'
_computing_data_collection 'CrysAlisPro 1.171.43.142a (Rigaku OD, 2024)'
_computing_data_reduction 'CrysAlisPro 1.171.43.142a (Rigaku OD, 2024)'
_computing_molecular_graphics 'Olex2 1.5 (Dolomanov et al., 2009)'
_computing_publication_material 'Olex2 1.5 (Dolomanov et al., 2009)'
_computing_structure_refinement 'XL  (Sheldrick, 2008)'
_computing_structure_solution 'SHELXT 2018/2 (Sheldrick, 2018)'
_diffrn_ambient_environment N~2~
_diffrn_ambient_temperature 99.99(10)
_diffrn_detector 'Hybrid Pixel Array Detector'
_diffrn_detector_area_resol_mean 10.0000
_diffrn_detector_type HyPix
_diffrn_measured_fraction_theta_full 0.999
_diffrn_measured_fraction_theta_max 0.953
_diffrn_measurement_details
;
List of Runs (angles in degrees, time in seconds):

  # Type    Start    End  Width  t~exp~   \w     \q     \k     \f   Frames
#--------------------------------------------------------------------------
  1  \w    -73.00  26.00   0.50    0.17    --  -47.19  84.00-109.00  198
  2  \w    -73.00  26.00   0.50    0.17    --  -47.19  84.00-109.00  198
  3  \w    -21.00  73.00   0.50    0.17    --   47.19 -84.00 130.00  188
  4  \w   -163.00 -79.00   0.50    0.70    --  -91.75 -84.00 130.00  168
  5  \w   -118.00 -19.00   0.50    0.70    --  -91.75  84.00-109.00  198
  6  \w    101.00 176.00   0.50    0.70    --  103.55  84.00-109.00  150
  7  \w    -39.00  26.00   0.50    0.17    --  -47.19  38.00   0.00  130
  8  \w    -27.00  12.00   0.50    0.17    --   47.19 -19.00 120.00   78
  9  \w    -27.00  12.00   0.50    0.17    --   47.19 -19.00-180.00   78
 10  \w    -27.00  12.00   0.50    0.17    --   47.19 -19.00 150.00   78
 11  \w    -27.00  12.00   0.50    0.17    --   47.19 -19.00-150.00   78
 12  \w    -49.00 -20.00   0.50    0.70    --  -91.75  45.00 -30.00   58
 13  \w    -75.00 -19.00   0.50    0.70    --  -91.75  61.00  90.00  112
 14  \w    -49.00 -20.00   0.50    0.70    --  -91.75  45.00  90.00   58
 15  \w    -49.00 -20.00   0.50    0.70    --  -91.75  45.00-180.00   58
 16  \w   -163.00-110.00   0.50    0.70    --  -91.75 -77.00-150.00  106
 17  \w   -163.00-107.00   0.50    0.70    --  -91.75 -95.00  90.00  112
 18  \w    -49.00 -20.00   0.50    0.70    --  -91.75  45.00-150.00   58
 19  \w   -163.00 -79.00   0.50    0.70    --  -91.75 -84.00 130.00  168
 20  \w    -49.00 -20.00   0.50    0.70    --  -91.75  45.00 120.00   58
 21  \w     31.00 105.00   0.50    0.70    --  103.55 -95.00  60.00  148
 22  \w     31.00  75.00   0.50    0.70    --  103.55 -61.00-150.00   88
 23  \w     90.00 176.00   0.50    0.70    --  103.55  15.00-150.00  172
 24  \w     31.00  75.00   0.50    0.70    --  103.55 -61.00 -30.00   88
 25  \w     31.00 130.00   0.50    0.70    --  103.55 -84.00 130.00  198
 26  \w   -120.00 -35.00   0.50    0.17    --  -47.19 -38.00 -30.00  170
 27  \w   -120.00 -35.00   0.50    0.17    --  -47.19 -38.00 150.00  170
 28  \w   -120.00 -35.00   0.50    0.17    --  -47.19 -38.00  60.00  170
 29  \w   -120.00 -35.00   0.50    0.17    --  -47.19 -38.00-180.00  170
 30  \w   -120.00 -35.00   0.50    0.17    --  -47.19 -38.00 -90.00  170
 31  \w   -120.00 -35.00   0.50    0.17    --  -47.19 -38.00 120.00  170
 32  \w   -120.00 -35.00   0.50    0.17    --  -47.19 -38.00-120.00  170
 33  \w   -163.00 -79.00   0.50    0.70    --  -91.75 -45.00-150.00  168
 34  \w   -163.00 -79.00   0.50    0.70    --  -91.75 -45.00   0.00  168
 35  \w   -163.00 -79.00   0.50    0.70    --  -91.75 -45.00 -90.00  168
 36  \w   -163.00 -79.00   0.50    0.70    --  -91.75 -45.00 150.00  168
 37  \w   -163.00 -79.00   0.50    0.70    --  -91.75 -45.00-180.00  168
 38  \w   -163.00 -79.00   0.50    0.70    --  -91.75 -45.00  60.00  168
 39  \w   -163.00 -79.00   0.50    0.70    --  -91.75 -45.00 120.00  168
 40  \w   -163.00 -79.00   0.50    0.70    --  -91.75 -45.00  30.00  168
 41  \w   -163.00 -79.00   0.50    0.70    --  -91.75 -45.00 -60.00  168
 42  \w   -163.00 -79.00   0.50    0.70    --  -91.75 -45.00-120.00  168
 43  \w   -163.00 -79.00   0.50    0.70    --  -91.75 -45.00 -30.00  168
 44  \w     31.00 105.00   0.50    0.70    --  103.55 -95.00 -30.00  148
 45  \w     34.00 111.00   0.50    0.70    --  103.55-125.00   0.00  154
 46  \w     90.00 176.00   0.50    0.70    --  103.55  15.00   0.00  172
 47  \w   -120.00 -35.00   0.50    0.17    --  -47.19 -38.00   0.00  170
 48  \w   -120.00 -35.00   0.50    0.17    --  -47.19 -38.00 -60.00  170
 49  \w   -120.00 -35.00   0.50    0.17    --  -47.19 -38.00  30.00  170
 50  \w   -120.00 -35.00   0.50    0.17    --  -47.19 -38.00  90.00  170
 51  \w   -120.00 -35.00   0.50    0.17    --  -47.19 -38.00-150.00  170
 52  \w     35.00 120.00   0.50    0.17    --   47.19  38.00   0.00  170
 53  \w     35.00 120.00   0.50    0.17    --   47.19  38.00-150.00  170
 54  \w    -49.00 -20.00   0.50    0.70    --  -91.75  45.00  60.00   58
 55  \w   -114.00 -19.00   0.50    0.70    --  -91.75  77.00 150.00  190
 56  \w   -163.00 -79.00   0.50    0.70    --  -91.75 -45.00  90.00  168
 57  \w    -49.00 -20.00   0.50    0.70    --  -91.75  45.00   0.00   58
 58  \w     91.00 175.00   0.50    0.70    --  103.55  45.00 150.00  168
 59  \w     91.00 175.00   0.50    0.70    --  103.55  45.00 -90.00  168
 60  \w     31.00 105.00   0.50    0.70    --  103.55 -95.00-120.00  148
 61  \w     91.00 175.00   0.50    0.70    --  103.55  45.00  60.00  168
 62  \w     31.00  75.00   0.50    0.70    --  103.55 -61.00 -90.00   88
 63  \w     91.00 175.00   0.50    0.70    --  103.55  45.00  30.00  168
 64  \w     91.00 175.00   0.50    0.70    --  103.55  45.00 -30.00  168
 65  \w     91.00 175.00   0.50    0.70    --  103.55  45.00-150.00  168
 66  \w     91.00 175.00   0.50    0.70    --  103.55  45.00   0.00  168
 67  \w     31.00 105.00   0.50    0.70    --  103.55 -95.00 120.00  148
 68  \w     34.00  93.00   0.50    0.17    --   47.19-125.00 -30.00  118
 69  \w     34.00  93.00   0.50    0.17    --   47.19-125.00  60.00  118
 70  \w     35.00 120.00   0.50    0.17    --   47.19  38.00 120.00  170
 71  \w     35.00 122.00   0.50    0.17    --   47.19  19.00-180.00  174
 72  \w     35.00 122.00   0.50    0.17    --   47.19  19.00-120.00  174
 73  \w     35.00 122.00   0.50    0.17    --   47.19  19.00 -30.00  174
 74  \w     35.00 120.00   0.50    0.17    --   47.19  38.00-120.00  170
 75  \w     91.00 134.00   0.50    0.70    --  103.55  45.00 -60.00   86
 76  \w     91.00 175.00   0.50    0.70    --  103.55  45.00-180.00  168
;
_diffrn_measurement_device 'four-circle diffractometer'
_diffrn_measurement_device_type 'XtaLAB Synergy, Dualflex, HyPix'
_diffrn_measurement_method '\w scans'
_diffrn_orient_matrix_type 'CrysAlisPro convention (1999,Acta A55,543-557)'
_diffrn_orient_matrix_UB_11 0.0028555000
_diffrn_orient_matrix_UB_12 0.1365646000
_diffrn_orient_matrix_UB_13 0.0501315000
_diffrn_orient_matrix_UB_21 0.0329976000
_diffrn_orient_matrix_UB_22 0.0243027000
_diffrn_orient_matrix_UB_23 -0.0328224000
_diffrn_orient_matrix_UB_31 -0.0159724000
_diffrn_orient_matrix_UB_32 0.0753937000
_diffrn_orient_matrix_UB_33 -0.0802500000
_diffrn_radiation_monochromator mirror
_diffrn_radiation_probe x-ray
_diffrn_radiation_type 'Cu K\a'
_diffrn_radiation_wavelength 1.54184
_diffrn_reflns_av_R_equivalents 0.0816
_diffrn_reflns_av_unetI/netI 0.0278
_diffrn_reflns_Laue_measured_fraction_full 0.999
_diffrn_reflns_Laue_measured_fraction_max 0.953
_diffrn_reflns_limit_h_max 52
_diffrn_reflns_limit_h_min -52
_diffrn_reflns_limit_k_max 12
_diffrn_reflns_limit_k_min -12
_diffrn_reflns_limit_l_max 18
_diffrn_reflns_limit_l_min -19
_diffrn_reflns_number 117974
_diffrn_reflns_point_group_measured_fraction_full 0.999
_diffrn_reflns_point_group_measured_fraction_max 0.953
_diffrn_reflns_theta_full 67.684
_diffrn_reflns_theta_max 78.310
_diffrn_reflns_theta_min 4.652
_diffrn_source 'micro-focus sealed X-ray tube'
_diffrn_source_type 'PhotonJet (Cu) X-ray Source'
_exptl_absorpt_coefficient_mu 12.022
_exptl_absorpt_correction_T_max 1.00000
_exptl_absorpt_correction_T_min 0.58526
_exptl_absorpt_correction_type multi-scan
_exptl_absorpt_process_details
;
CrysAlisPro 1.171.43.142a (Rigaku Oxford Diffraction, 2024)
Empirical absorption correction using spherical harmonics,
implemented in SCALE3 ABSPACK scaling algorithm.
;
_exptl_crystal_colour orange
_exptl_crystal_colour_primary orange
_exptl_crystal_density_diffrn 1.815
_exptl_crystal_description plate
_exptl_crystal_F_000 3360
_exptl_crystal_size_max 0.273
_exptl_crystal_size_mid 0.216
_exptl_crystal_size_min 0.079
_refine_diff_density_max 1.511
_refine_diff_density_min -1.669
_refine_diff_density_rms 0.137
_refine_ls_extinction_method none
_refine_ls_goodness_of_fit_ref 1.059
_refine_ls_hydrogen_treatment constr
_refine_ls_matrix_type full
_refine_ls_number_parameters 401
_refine_ls_number_reflns 6463
_refine_ls_number_restraints 0
_refine_ls_restrained_S_all 1.059
_refine_ls_R_factor_all 0.0465
_refine_ls_R_factor_gt 0.0329
_refine_ls_shift/su_max 0.007
_refine_ls_shift/su_mean 0.000
_refine_ls_structure_factor_coef Fsqd
_refine_ls_weighting_details 'w=1/[\s^2^(Fo^2^)+(0.0451P)^2^+43.1379P] where P=(Fo^2^+2Fc^2^)/3'
_refine_ls_weighting_scheme calc
_refine_ls_wR_factor_gt 0.0797
_refine_ls_wR_factor_ref 0.0907
_reflns_Friedel_coverage 0.000
_reflns_number_gt 5419
_reflns_number_total 6463
_reflns_threshold_expression 'I > 2\s(I)'
_cod_data_source_file d6sc01586g2.cif
_cod_data_source_block nik-4-8_fehpyethylene_concc6h6_09052025_auto
_cod_original_cell_volume 6315.57(18)
_cod_database_code 1577078
_shelx_shelxl_version_number 2019/1
_chemical_oxdiff_formula CHFeN
_shelx_space_group_comment
;
The symmetry employed for this shelxl refinement is uniquely defined
by the following loop, which should always be used as a source of
symmetry information in preference to the above space-group names.
They are only intended as comments.
;
_shelx_estimated_absorpt_t_max 0.450
_shelx_estimated_absorpt_t_min 0.138
_olex2_refinement_description
;
1. Fixed Uiso
 At 1.2 times of:
  All C(H) groups
 At 1.5 times of:
  All C(H,H,H) groups, All O(H,H) groups
2.a Free rotating group:
 O1(H1A,H1B)
2.b Aromatic/amide H refined with riding coordinates:
 C3(H3), C4(H4), C5(H5), C6(H6), C9(H9), C10(H10), C11(H11), C12(H12),
 C16(H16), C17(H17), C18(H18), C19(H19), C21(H21), C22(H22), C23(H23), C24(H24),
  C25(H25), C27(H27), C28(H28), C29(H29), C30(H30), C31(H31)
2.c Idealised Me refined as rotating group:
 C32(H32A,H32B,H32C)
;
_olex2_submission_special_instructions 'No special instructions were received'
_oxdiff_exptl_absorpt_empirical_details
;
Empirical correction (ABSPACK) includes:
- Absorption correction using spherical harmonics
- Frame scaling
;
_oxdiff_exptl_absorpt_empirical_full_max 3.150
_oxdiff_exptl_absorpt_empirical_full_min 0.728

loop_
_space_group_symop_operation_xyz
'x, y, z'
'-x, y, -z+1/2'
'x+1/2, y+1/2, z'
'-x+1/2, y+1/2, -z+1/2'
'-x, -y, -z'
'x, -y, z-1/2'
'-x+1/2, -y+1/2, -z'
'x+1/2, -y+1/2, z-1/2'

loop_
_atom_site_label
_atom_site_type_symbol
_atom_site_fract_x
_atom_site_fract_y
_atom_site_fract_z
_atom_site_U_iso_or_equiv
_atom_site_adp_type
_atom_site_occupancy
_atom_site_site_symmetry_order
_atom_site_calc_flag
_atom_site_refinement_flags_posn
_atom_site_refinement_flags_adp
_atom_site_refinement_flags_occupancy
_atom_site_disorder_assembly
_atom_site_disorder_group
Au1 Au 0.55496(2) 0.73480(2) 0.22417(2) 0.02386(7) Uani 1 1 d . . . . .
Cl1 Cl 0.52654(3) 0.56146(12) 0.15617(8) 0.0357(3) Uani 1 1 d . . . . .
Cl2 Cl 0.52717(3) 0.88869(11) 0.12965(8) 0.0315(2) Uani 1 1 d . . . . .
Cl3 Cl 0.58632(3) 0.91045(12) 0.28236(8) 0.0347(3) Uani 1 1 d . . . . .
P1 P 0.57998(3) 0.58654(11) 0.32648(8) 0.0238(2) Uani 1 1 d . . . . .
F1 F 0.70905(8) -0.0090(4) 0.5909(3) 0.0552(9) Uani 1 1 d . . . . .
F2 F 0.67086(9) -0.0730(5) 0.6763(3) 0.0726(13) Uani 1 1 d . . . . .
F3 F 0.71210(9) -0.2162(4) 0.6553(3) 0.0604(10) Uani 1 1 d . . . . .
F4 F 0.72079(12) -0.0281(6) 0.7360(3) 0.0820(14) Uani 1 1 d . . . . .
O1 O 0.74027(14) 0.2529(5) 0.6762(3) 0.0637(13) Uani 1 1 d G . . . .
H1A H 0.753526 0.293884 0.714284 0.096 Uiso 1 1 d G U . . .
H1B H 0.736164 0.175193 0.700421 0.096 Uiso 1 1 d G U . . .
N1 N 0.69593(11) 0.4721(5) 0.4866(3) 0.0396(11) Uani 1 1 d . . . . .
C1 C 0.63789(12) 0.6069(5) 0.4883(3) 0.0286(10) Uani 1 1 d . . . . .
C2 C 0.64003(12) 0.4681(5) 0.5110(3) 0.0312(10) Uani 1 1 d . . . . .
C3 C 0.61327(13) 0.3919(5) 0.5352(3) 0.0330(11) Uani 1 1 d . . . . .
H3 H 0.593763 0.438022 0.541600 0.040 Uiso 1 1 calc R U . . .
C4 C 0.61518(15) 0.2553(5) 0.5490(4) 0.0389(12) Uani 1 1 d . . . . .
H4 H 0.596903 0.205117 0.562153 0.047 Uiso 1 1 calc R U . . .
C5 C 0.64488(15) 0.1873(6) 0.5437(4) 0.0417(13) Uani 1 1 d . . . . .
H5 H 0.646188 0.091196 0.553223 0.050 Uiso 1 1 calc R U . . .
C6 C 0.67137(15) 0.2569(6) 0.5253(4) 0.0419(13) Uani 1 1 d . . . . .
H6 H 0.691042 0.209771 0.523730 0.050 Uiso 1 1 calc R U . . .
C7 C 0.66980(13) 0.3995(6) 0.5084(3) 0.0356(12) Uani 1 1 d . . . . .
C8 C 0.69392(12) 0.6046(6) 0.4591(4) 0.0363(12) Uani 1 1 d . . . . .
C9 C 0.71997(12) 0.6738(6) 0.4253(4) 0.0397(13) Uani 1 1 d . . . . .
H9 H 0.739750 0.627704 0.423068 0.048 Uiso 1 1 calc R U . . .
C10 C 0.71675(13) 0.8035(6) 0.3968(4) 0.0421(13) Uani 1 1 d . . . . .
H10 H 0.734418 0.847580 0.374607 0.051 Uiso 1 1 calc R U . . .
C11 C 0.68785(13) 0.8761(6) 0.3988(4) 0.0407(13) Uani 1 1 d . . . . .
H11 H 0.686105 0.967574 0.377870 0.049 Uiso 1 1 calc R U . . .
C12 C 0.66247(12) 0.8140(6) 0.4310(3) 0.0347(11) Uani 1 1 d . . . . .
H12 H 0.643181 0.863696 0.433555 0.042 Uiso 1 1 calc R U . . .
C13 C 0.66432(11) 0.6762(5) 0.4608(3) 0.0305(10) Uani 1 1 d . . . . .
C14 C 0.60732(11) 0.6840(5) 0.4933(3) 0.0256(9) Uani 1 1 d . . . . .
C15 C 0.58161(11) 0.6797(5) 0.4290(3) 0.0249(9) Uani 1 1 d . . . . .
C16 C 0.55395(11) 0.7545(5) 0.4415(4) 0.0295(10) Uani 1 1 d . . . . .
H16 H 0.536128 0.750372 0.399083 0.035 Uiso 1 1 calc R U . . .
C17 C 0.55240(12) 0.8343(5) 0.5151(3) 0.0304(10) Uani 1 1 d . . . . .
H17 H 0.533547 0.884366 0.523226 0.036 Uiso 1 1 calc R U . . .
C18 C 0.57838(12) 0.8412(5) 0.5770(3) 0.0324(11) Uani 1 1 d . . . . .
H18 H 0.577532 0.898083 0.626695 0.039 Uiso 1 1 calc R U . . .
C19 C 0.60551(12) 0.7656(5) 0.5666(3) 0.0308(10) Uani 1 1 d . . . . .
H19 H 0.623073 0.769352 0.609802 0.037 Uiso 1 1 calc R U . . .
C20 C 0.55790(11) 0.4329(5) 0.3416(3) 0.0262(9) Uani 1 1 d . . . . .
C21 C 0.55694(12) 0.3285(5) 0.2791(3) 0.0320(11) Uani 1 1 d . . . . .
H21 H 0.567353 0.340474 0.227638 0.038 Uiso 1 1 calc R U . . .
C22 C 0.54079(13) 0.2078(5) 0.2925(4) 0.0369(12) Uani 1 1 d . . . . .
H22 H 0.540266 0.136560 0.250475 0.044 Uiso 1 1 calc R U . . .
C23 C 0.52536(13) 0.1913(6) 0.3675(4) 0.0392(12) Uani 1 1 d . . . . .
H23 H 0.514558 0.107938 0.376979 0.047 Uiso 1 1 calc R U . . .
C24 C 0.52554(12) 0.2946(6) 0.4284(4) 0.0348(11) Uani 1 1 d . . . . .
H24 H 0.514577 0.282594 0.478940 0.042 Uiso 1 1 calc R U . . .
C25 C 0.54165(11) 0.4159(5) 0.4161(3) 0.0283(10) Uani 1 1 d . . . . .
H25 H 0.541678 0.487158 0.458022 0.034 Uiso 1 1 calc R U . . .
C26 C 0.61866(12) 0.5397(5) 0.2942(3) 0.0291(10) Uani 1 1 d . . . . .
C27 C 0.63023(12) 0.4055(5) 0.3059(3) 0.0328(11) Uani 1 1 d . . . . .
H27 H 0.617622 0.337845 0.330744 0.039 Uiso 1 1 calc R U . . .
C28 C 0.66008(14) 0.3718(6) 0.2813(4) 0.0426(13) Uani 1 1 d . . . . .
H28 H 0.667759 0.280661 0.288681 0.051 Uiso 1 1 calc R U . . .
C29 C 0.67877(13) 0.4700(7) 0.2460(4) 0.0420(13) Uani 1 1 d . . . . .
H29 H 0.699243 0.446266 0.229422 0.050 Uiso 1 1 calc R U . . .
C30 C 0.66767(13) 0.6023(6) 0.2348(4) 0.0384(12) Uani 1 1 d . . . . .
H30 H 0.680674 0.669870 0.211347 0.046 Uiso 1 1 calc R U . . .
C31 C 0.63745(12) 0.6373(6) 0.2577(3) 0.0330(11) Uani 1 1 d . . . . .
H31 H 0.629687 0.728011 0.248300 0.040 Uiso 1 1 calc R U . . .
C32 C 0.72725(15) 0.4015(7) 0.4910(5) 0.0562(17) Uani 1 1 d . . . . .
H32A H 0.729889 0.344731 0.543567 0.084 Uiso 1 1 calc R U . . .
H32B H 0.744352 0.469866 0.492923 0.084 Uiso 1 1 calc R U . . .
H32C H 0.728191 0.343392 0.439574 0.084 Uiso 1 1 calc R U . . .
B1 B 0.70270(16) -0.0818(7) 0.6649(5) 0.0440(16) Uani 1 1 d . . . . .

loop_
_atom_site_aniso_label
_atom_site_aniso_U_11
_atom_site_aniso_U_22
_atom_site_aniso_U_33
_atom_site_aniso_U_23
_atom_site_aniso_U_13
_atom_site_aniso_U_12
Au1 0.02290(11) 0.02418(11) 0.02459(11) 0.00115(7) 0.00264(7) -0.00007(7)
Cl1 0.0413(7) 0.0294(6) 0.0348(6) 0.0016(5) -0.0050(5) -0.0084(5)
Cl2 0.0315(6) 0.0278(5) 0.0343(6) 0.0063(5) -0.0026(5) 0.0010(4)
Cl3 0.0356(6) 0.0276(5) 0.0397(7) 0.0008(5) -0.0032(5) -0.0038(5)
P1 0.0235(5) 0.0239(5) 0.0242(6) -0.0003(4) 0.0033(4) 0.0021(4)
F1 0.048(2) 0.055(2) 0.065(2) 0.0144(18) 0.0170(18) 0.0071(16)
F2 0.040(2) 0.075(3) 0.107(4) 0.034(3) 0.029(2) 0.0122(19)
F3 0.051(2) 0.046(2) 0.087(3) 0.0108(19) 0.025(2) 0.0049(17)
F4 0.082(3) 0.107(4) 0.054(3) -0.021(3) -0.008(2) 0.010(3)
O1 0.065(3) 0.073(3) 0.052(3) -0.009(2) 0.000(2) -0.011(3)
N1 0.032(2) 0.052(3) 0.036(3) 0.003(2) 0.0062(19) 0.013(2)
C1 0.029(2) 0.036(3) 0.020(2) -0.0035(19) -0.0019(19) 0.003(2)
C2 0.032(3) 0.035(3) 0.027(3) 0.000(2) 0.003(2) 0.007(2)
C3 0.035(3) 0.034(3) 0.029(3) 0.000(2) 0.002(2) 0.007(2)
C4 0.049(3) 0.037(3) 0.032(3) 0.007(2) 0.009(2) 0.005(2)
C5 0.054(3) 0.034(3) 0.036(3) 0.000(2) 0.003(3) 0.010(3)
C6 0.043(3) 0.046(3) 0.036(3) 0.003(2) 0.004(2) 0.018(2)
C7 0.039(3) 0.040(3) 0.027(3) 0.003(2) 0.001(2) 0.012(2)
C8 0.028(3) 0.047(3) 0.034(3) 0.000(2) 0.003(2) 0.006(2)
C9 0.025(3) 0.057(3) 0.038(3) -0.005(3) 0.003(2) 0.004(2)
C10 0.032(3) 0.052(3) 0.043(3) -0.002(3) 0.008(2) -0.007(2)
C11 0.036(3) 0.044(3) 0.043(3) -0.003(2) 0.007(2) -0.006(2)
C12 0.030(3) 0.039(3) 0.036(3) -0.006(2) 0.006(2) 0.002(2)
C13 0.027(2) 0.039(3) 0.025(2) -0.003(2) -0.0014(19) 0.005(2)
C14 0.025(2) 0.028(2) 0.024(2) 0.0007(18) 0.0037(18) 0.0008(18)
C15 0.027(2) 0.024(2) 0.024(2) -0.0024(18) 0.0039(18) 0.0000(18)
C16 0.021(2) 0.030(2) 0.038(3) 0.000(2) 0.005(2) 0.0041(18)
C17 0.027(2) 0.033(2) 0.032(3) -0.003(2) 0.006(2) 0.0043(19)
C18 0.035(3) 0.035(3) 0.028(3) -0.005(2) 0.007(2) 0.000(2)
C19 0.029(2) 0.037(3) 0.026(3) -0.001(2) 0.001(2) 0.000(2)
C20 0.027(2) 0.023(2) 0.028(2) -0.0015(18) -0.0013(19) 0.0025(17)
C21 0.036(3) 0.029(2) 0.031(3) 0.001(2) 0.003(2) 0.003(2)
C22 0.041(3) 0.027(2) 0.041(3) -0.005(2) -0.003(2) -0.001(2)
C23 0.040(3) 0.031(3) 0.046(3) 0.004(2) 0.000(2) -0.008(2)
C24 0.033(3) 0.039(3) 0.032(3) 0.008(2) 0.002(2) -0.007(2)
C25 0.024(2) 0.033(2) 0.028(3) 0.0011(19) 0.0011(19) 0.0015(19)
C26 0.032(2) 0.034(2) 0.021(2) -0.0036(19) 0.005(2) 0.004(2)
C27 0.033(3) 0.035(3) 0.031(3) -0.004(2) 0.003(2) 0.007(2)
C28 0.041(3) 0.048(3) 0.039(3) -0.007(3) 0.002(2) 0.019(3)
C29 0.030(3) 0.065(4) 0.032(3) -0.008(3) 0.008(2) 0.011(3)
C30 0.029(3) 0.054(3) 0.033(3) -0.006(2) 0.007(2) -0.002(2)
C31 0.032(3) 0.040(3) 0.027(3) -0.004(2) 0.001(2) 0.000(2)
C32 0.040(3) 0.061(4) 0.069(5) 0.017(3) 0.011(3) 0.022(3)
B1 0.035(3) 0.046(4) 0.052(4) 0.009(3) 0.012(3) 0.005(3)

loop_
_atom_type_symbol
_atom_type_description
_atom_type_scat_dispersion_real
_atom_type_scat_dispersion_imag
_atom_type_scat_source
C C 0.0181 0.0091 'International Tables Vol C Tables 4.2.6.8 and 6.1.1.4'
H H 0.0000 0.0000 'International Tables Vol C Tables 4.2.6.8 and 6.1.1.4'
Au Au -4.4197 7.2980 'International Tables Vol C Tables 4.2.6.8 and 6.1.1.4'
B B 0.0090 0.0039 'International Tables Vol C Tables 4.2.6.8 and 6.1.1.4'
Cl Cl 0.3639 0.7018 'International Tables Vol C Tables 4.2.6.8 and 6.1.1.4'
F F 0.0727 0.0534 'International Tables Vol C Tables 4.2.6.8 and 6.1.1.4'
N N 0.0311 0.0180 'International Tables Vol C Tables 4.2.6.8 and 6.1.1.4'
O O 0.0492 0.0322 'International Tables Vol C Tables 4.2.6.8 and 6.1.1.4'
P P 0.2955 0.4335 'International Tables Vol C Tables 4.2.6.8 and 6.1.1.4'

loop_
_geom_angle_atom_site_label_1
_geom_angle_atom_site_label_2
_geom_angle_atom_site_label_3
_geom_angle
_geom_angle_site_symmetry_1
_geom_angle_site_symmetry_3
_geom_angle_publ_flag
Cl1 Au1 Cl2 88.74(4) . . ?
Cl1 Au1 Cl3 174.87(5) . . ?
Cl1 Au1 P1 92.11(4) . . ?
Cl3 Au1 Cl2 90.07(4) . . ?
Cl3 Au1 P1 89.46(4) . . ?
P1 Au1 Cl2 175.49(4) . . ?
C15 P1 Au1 104.97(15) . . ?
C20 P1 Au1 113.73(16) . . ?
C20 P1 C15 106.4(2) . . ?
C20 P1 C26 108.4(2) . . ?
C26 P1 Au1 109.54(17) . . ?
C26 P1 C15 113.8(2) . . ?
H1A O1 H1B 104.5 . . ?
C7 N1 C32 118.5(5) . . ?
C8 N1 C7 122.5(4) . . ?
C8 N1 C32 119.0(5) . . ?
C2 C1 C13 120.6(5) . . ?
C2 C1 C14 120.6(4) . . ?
C13 C1 C14 118.9(4) . . ?
C1 C2 C3 122.4(5) . . ?
C1 C2 C7 118.9(5) . . ?
C7 C2 C3 118.7(5) . . ?
C2 C3 H3 119.4 . . ?
C4 C3 C2 121.2(5) . . ?
C4 C3 H3 119.4 . . ?
C3 C4 H4 120.3 . . ?
C3 C4 C5 119.4(6) . . ?
C5 C4 H4 120.3 . . ?
C4 C5 H5 119.3 . . ?
C6 C5 C4 121.4(5) . . ?
C6 C5 H5 119.3 . . ?
C5 C6 H6 119.8 . . ?
C5 C6 C7 120.3(5) . . ?
C7 C6 H6 119.8 . . ?
N1 C7 C2 119.4(5) . . ?
N1 C7 C6 121.7(5) . . ?
C6 C7 C2 118.9(5) . . ?
N1 C8 C9 122.4(5) . . ?
N1 C8 C13 119.2(5) . . ?
C9 C8 C13 118.4(5) . . ?
C8 C9 H9 119.7 . . ?
C10 C9 C8 120.5(5) . . ?
C10 C9 H9 119.7 . . ?
C9 C10 H10 119.1 . . ?
C9 C10 C11 121.8(5) . . ?
C11 C10 H10 119.1 . . ?
C10 C11 H11 120.3 . . ?
C12 C11 C10 119.5(6) . . ?
C12 C11 H11 120.3 . . ?
C11 C12 H12 119.4 . . ?
C11 C12 C13 121.2(5) . . ?
C13 C12 H12 119.4 . . ?
C1 C13 C8 119.1(5) . . ?
C1 C13 C12 122.3(4) . . ?
C12 C13 C8 118.5(5) . . ?
C15 C14 C1 124.0(4) . . ?
C19 C14 C1 116.2(4) . . ?
C19 C14 C15 119.8(4) . . ?
C14 C15 P1 126.6(3) . . ?
C14 C15 C16 119.0(4) . . ?
C16 C15 P1 114.5(4) . . ?
C15 C16 H16 119.7 . . ?
C17 C16 C15 120.6(5) . . ?
C17 C16 H16 119.7 . . ?
C16 C17 H17 120.0 . . ?
C16 C17 C18 120.0(4) . . ?
C18 C17 H17 120.0 . . ?
C17 C18 H18 119.9 . . ?
C19 C18 C17 120.1(5) . . ?
C19 C18 H18 119.9 . . ?
C14 C19 H19 119.7 . . ?
C18 C19 C14 120.6(5) . . ?
C18 C19 H19 119.7 . . ?
C21 C20 P1 120.1(4) . . ?
C25 C20 P1 120.3(4) . . ?
C25 C20 C21 119.6(4) . . ?
C20 C21 H21 120.0 . . ?
C22 C21 C20 119.9(5) . . ?
C22 C21 H21 120.0 . . ?
C21 C22 H22 120.1 . . ?
C21 C22 C23 119.8(5) . . ?
C23 C22 H22 120.1 . . ?
C22 C23 H23 119.7 . . ?
C24 C23 C22 120.7(5) . . ?
C24 C23 H23 119.7 . . ?
C23 C24 H24 119.9 . . ?
C23 C24 C25 120.2(5) . . ?
C25 C24 H24 119.9 . . ?
C20 C25 H25 120.2 . . ?
C24 C25 C20 119.7(5) . . ?
C24 C25 H25 120.2 . . ?
C27 C26 P1 120.8(4) . . ?
C31 C26 P1 120.0(4) . . ?
C31 C26 C27 119.2(5) . . ?
C26 C27 H27 120.0 . . ?
C28 C27 C26 119.9(5) . . ?
C28 C27 H27 120.0 . . ?
C27 C28 H28 119.8 . . ?
C29 C28 C27 120.5(5) . . ?
C29 C28 H28 119.8 . . ?
C28 C29 H29 120.0 . . ?
C30 C29 C28 120.0(5) . . ?
C30 C29 H29 120.0 . . ?
C29 C30 H30 119.8 . . ?
C29 C30 C31 120.3(5) . . ?
C31 C30 H30 119.8 . . ?
C26 C31 C30 120.1(5) . . ?
C26 C31 H31 120.0 . . ?
C30 C31 H31 120.0 . . ?
N1 C32 H32A 109.5 . . ?
N1 C32 H32B 109.5 . . ?
N1 C32 H32C 109.5 . . ?
H32A C32 H32B 109.5 . . ?
H32A C32 H32C 109.5 . . ?
H32B C32 H32C 109.5 . . ?
F2 B1 F1 109.7(5) . . ?
F2 B1 F3 111.5(6) . . ?
F2 B1 F4 110.4(6) . . ?
F3 B1 F1 108.6(5) . . ?
F4 B1 F1 109.0(6) . . ?
F4 B1 F3 107.6(6) . . ?

loop_
_geom_bond_atom_site_label_1
_geom_bond_atom_site_label_2
_geom_bond_distance
_geom_bond_site_symmetry_2
_geom_bond_publ_flag
Au1 Cl1 2.2723(12) . ?
Au1 Cl2 2.3319(11) . ?
Au1 Cl3 2.2956(12) . ?
Au1 P1 2.3217(12) . ?
P1 C15 1.821(5) . ?
P1 C20 1.791(5) . ?
P1 C26 1.805(5) . ?
F1 B1 1.392(8) . ?
F2 B1 1.371(7) . ?
F3 B1 1.382(8) . ?
F4 B1 1.381(9) . ?
O1 H1A 0.8700 . ?
O1 H1B 0.8700 . ?
N1 C7 1.376(7) . ?
N1 C8 1.362(7) . ?
N1 C32 1.483(7) . ?
C1 C2 1.400(7) . ?
C1 C13 1.401(7) . ?
C1 C14 1.499(6) . ?
C2 C3 1.428(7) . ?
C2 C7 1.425(7) . ?
C3 H3 0.9500 . ?
C3 C4 1.351(7) . ?
C4 H4 0.9500 . ?
C4 C5 1.425(8) . ?
C5 H5 0.9500 . ?
C5 C6 1.358(9) . ?
C6 H6 0.9500 . ?
C6 C7 1.416(8) . ?
C8 C9 1.426(8) . ?
C8 C13 1.431(7) . ?
C9 H9 0.9500 . ?
C9 C10 1.343(9) . ?
C10 H10 0.9500 . ?
C10 C11 1.411(8) . ?
C11 H11 0.9500 . ?
C11 C12 1.361(7) . ?
C12 H12 0.9500 . ?
C12 C13 1.421(8) . ?
C14 C15 1.400(7) . ?
C14 C19 1.391(7) . ?
C15 C16 1.403(6) . ?
C16 H16 0.9500 . ?
C16 C17 1.384(7) . ?
C17 H17 0.9500 . ?
C17 C18 1.386(7) . ?
C18 H18 0.9500 . ?
C18 C19 1.382(7) . ?
C19 H19 0.9500 . ?
C20 C21 1.401(7) . ?
C20 C25 1.401(7) . ?
C21 H21 0.9500 . ?
C21 C22 1.385(7) . ?
C22 H22 0.9500 . ?
C22 C23 1.389(8) . ?
C23 H23 0.9500 . ?
C23 C24 1.377(8) . ?
C24 H24 0.9500 . ?
C24 C25 1.386(7) . ?
C25 H25 0.9500 . ?
C26 C27 1.402(7) . ?
C26 C31 1.391(7) . ?
C27 H27 0.9500 . ?
C27 C28 1.386(7) . ?
C28 H28 0.9500 . ?
C28 C29 1.383(9) . ?
C29 H29 0.9500 . ?
C29 C30 1.378(8) . ?
C30 H30 0.9500 . ?
C30 C31 1.394(7) . ?
C31 H31 0.9500 . ?
C32 H32A 0.9800 . ?
C32 H32B 0.9800 . ?
C32 H32C 0.9800 . ?

loop_
_geom_torsion_atom_site_label_1
_geom_torsion_atom_site_label_2
_geom_torsion_atom_site_label_3
_geom_torsion_atom_site_label_4
_geom_torsion
_geom_torsion_site_symmetry_1
_geom_torsion_site_symmetry_2
_geom_torsion_site_symmetry_3
_geom_torsion_site_symmetry_4
_geom_torsion_publ_flag
Au1 P1 C15 C14 -138.6(4) . . . . ?
Au1 P1 C15 C16 40.6(4) . . . . ?
Au1 P1 C20 C21 75.4(4) . . . . ?
Au1 P1 C20 C25 -104.9(4) . . . . ?
Au1 P1 C26 C27 -140.9(4) . . . . ?
Au1 P1 C26 C31 39.4(4) . . . . ?
P1 C15 C16 C17 -177.5(4) . . . . ?
P1 C20 C21 C22 177.7(4) . . . . ?
P1 C20 C25 C24 -177.9(4) . . . . ?
P1 C26 C27 C28 -179.6(4) . . . . ?
P1 C26 C31 C30 178.3(4) . . . . ?
N1 C8 C9 C10 178.3(5) . . . . ?
N1 C8 C13 C1 -1.9(8) . . . . ?
N1 C8 C13 C12 -179.3(5) . . . . ?
C1 C2 C3 C4 173.8(5) . . . . ?
C1 C2 C7 N1 2.2(8) . . . . ?
C1 C2 C7 C6 -175.5(5) . . . . ?
C1 C14 C15 P1 -1.9(7) . . . . ?
C1 C14 C15 C16 178.9(4) . . . . ?
C1 C14 C19 C18 179.7(5) . . . . ?
C2 C1 C13 C8 -2.1(7) . . . . ?
C2 C1 C13 C12 175.2(5) . . . . ?
C2 C1 C14 C15 -81.3(6) . . . . ?
C2 C1 C14 C19 99.9(6) . . . . ?
C2 C3 C4 C5 3.2(8) . . . . ?
C3 C2 C7 N1 -179.0(5) . . . . ?
C3 C2 C7 C6 3.3(8) . . . . ?
C3 C4 C5 C6 0.2(9) . . . . ?
C4 C5 C6 C7 -1.8(9) . . . . ?
C5 C6 C7 N1 -177.7(5) . . . . ?
C5 C6 C7 C2 0.0(9) . . . . ?
C7 N1 C8 C9 -171.3(5) . . . . ?
C7 N1 C8 C13 6.3(8) . . . . ?
C7 C2 C3 C4 -5.0(8) . . . . ?
C8 N1 C7 C2 -6.5(8) . . . . ?
C8 N1 C7 C6 171.2(5) . . . . ?
C8 C9 C10 C11 0.0(9) . . . . ?
C9 C8 C13 C1 175.8(5) . . . . ?
C9 C8 C13 C12 -1.6(7) . . . . ?
C9 C10 C11 C12 0.4(9) . . . . ?
C10 C11 C12 C13 -1.4(8) . . . . ?
C11 C12 C13 C1 -175.3(5) . . . . ?
C11 C12 C13 C8 2.0(8) . . . . ?
C13 C1 C2 C3 -176.8(5) . . . . ?
C13 C1 C2 C7 1.9(7) . . . . ?
C13 C1 C14 C15 99.0(6) . . . . ?
C13 C1 C14 C19 -79.8(6) . . . . ?
C13 C8 C9 C10 0.6(8) . . . . ?
C14 C1 C2 C3 3.5(7) . . . . ?
C14 C1 C2 C7 -177.8(5) . . . . ?
C14 C1 C13 C8 177.6(4) . . . . ?
C14 C1 C13 C12 -5.1(7) . . . . ?
C14 C15 C16 C17 1.8(7) . . . . ?
C15 P1 C20 C21 -169.5(4) . . . . ?
C15 P1 C20 C25 10.2(4) . . . . ?
C15 P1 C26 C27 101.9(4) . . . . ?
C15 P1 C26 C31 -77.7(4) . . . . ?
C15 C14 C19 C18 0.8(7) . . . . ?
C15 C16 C17 C18 0.3(7) . . . . ?
C16 C17 C18 C19 -1.8(8) . . . . ?
C17 C18 C19 C14 1.3(8) . . . . ?
C19 C14 C15 P1 176.9(4) . . . . ?
C19 C14 C15 C16 -2.3(7) . . . . ?
C20 P1 C15 C14 100.5(4) . . . . ?
C20 P1 C15 C16 -80.3(4) . . . . ?
C20 P1 C26 C27 -16.3(5) . . . . ?
C20 P1 C26 C31 164.1(4) . . . . ?
C20 C21 C22 C23 0.6(8) . . . . ?
C21 C20 C25 C24 1.8(7) . . . . ?
C21 C22 C23 C24 0.9(9) . . . . ?
C22 C23 C24 C25 -1.1(8) . . . . ?
C23 C24 C25 C20 -0.3(8) . . . . ?
C25 C20 C21 C22 -1.9(7) . . . . ?
C26 P1 C15 C14 -18.9(5) . . . . ?
C26 P1 C15 C16 160.3(4) . . . . ?
C26 P1 C20 C21 -46.7(5) . . . . ?
C26 P1 C20 C25 133.0(4) . . . . ?
C26 C27 C28 C29 0.7(8) . . . . ?
C27 C26 C31 C30 -1.3(8) . . . . ?
C27 C28 C29 C30 -0.3(9) . . . . ?
C28 C29 C30 C31 -1.0(9) . . . . ?
C29 C30 C31 C26 1.8(8) . . . . ?
C31 C26 C27 C28 0.1(8) . . . . ?
C32 N1 C7 C2 175.2(5) . . . . ?
C32 N1 C7 C6 -7.1(8) . . . . ?
C32 N1 C8 C9 7.0(8) . . . . ?
C32 N1 C8 C13 -175.4(5) . . . . ?
